data_2225608
loop_
_publ_author_name
'Du, Mei'
'Wang, Yan-Li'
'Liu, Bing-Xin'
'Xu, Duan-Jun'

_publ_section_title
;
 [(<i>E</i>)-But-2-enoato-\k<i>O</i>]chlorido(2,2'-diamino-4,4'-bi-1,3-thiazole-\k^2^<i>N</i>^3^,<i>N</i>^3'^)zinc(II)
 monohydrate
;
_journal_coeditor_code NG2750
_journal_issue 4
_journal_name_full 'Acta Crystallographica Section E'
_journal_page_first m466
_journal_paper_doi 10.1107/S160053681001113X
_journal_volume 66
_journal_year 2010
_chemical_formula_iupac '[Zn (C4 H5 O2) Cl (C6 H6 N4 S2)], H2 O'
_chemical_formula_moiety 'C10 H11 Cl N4 O2 S2 Zn, H2 O'
_chemical_formula_sum 'C10 H13 Cl N4 O3 S2 Zn'
_chemical_formula_weight 402.18
_chemical_name_systematic
;
[(<i>E</i>)-But-2-enoato-\k<i>O</i>]chlorido(2,2'-diamino-4,4'-bi-1,3-
thiazole-\k^2^<i>N</i>^3^,<i>N</i>^3'^)zinc(II) monohydrate
;
_space_group_IT_number 14
_symmetry_cell_setting monoclinic
_symmetry_space_group_name_Hall '-P 2yn'
_symmetry_space_group_name_H-M 'P 1 21/n 1'
_atom_sites_solution_hydrogens geom
_atom_sites_solution_primary direct
_atom_sites_solution_secondary difmap
_audit_creation_method SHELXL-97
_cell_angle_alpha 90.00
_cell_angle_beta 99.252(16)
_cell_angle_gamma 90.00
_cell_formula_units_Z 4
_cell_length_a 7.2782(13)
_cell_length_b 16.2846(16)
_cell_length_c 13.237(2)
_cell_measurement_reflns_used 3446
_cell_measurement_temperature 294(2)
_cell_measurement_theta_max 24.6
_cell_measurement_theta_min 2.0
_cell_volume 1548.5(4)
_computing_cell_refinement 'PROCESS-AUTO (Rigaku, 1998)'
_computing_data_collection 'PROCESS-AUTO (Rigaku, 1998)'
_computing_data_reduction 'CrystalStructure (Rigaku/MSC, 2002)'
_computing_molecular_graphics 'ORTEP-3 for Windows (Farrugia, 1997)'
_computing_publication_material 'WinGX (Farrugia, 1999)'
_computing_structure_refinement 'SHELXL97 (Sheldrick, 2008)'
_computing_structure_solution 'SIR92 (Altomare <i>et al.</i>,  1993)'
_diffrn_ambient_temperature 294(2)
_diffrn_measured_fraction_theta_full 1.000
_diffrn_measured_fraction_theta_max 1.000
_diffrn_measurement_device_type 'Rigaku R-AXIS RAPID IP'
_diffrn_measurement_method \w
_diffrn_radiation_monochromator graphite
_diffrn_radiation_source 'fine-focus sealed tube'
_diffrn_radiation_type MoK\a
_diffrn_radiation_wavelength 0.71073
_diffrn_reflns_av_R_equivalents 0.0258
_diffrn_reflns_av_sigmaI/netI 0.0294
_diffrn_reflns_limit_h_max 8
_diffrn_reflns_limit_h_min -8
_diffrn_reflns_limit_k_max 19
_diffrn_reflns_limit_k_min -12
_diffrn_reflns_limit_l_max 15
_diffrn_reflns_limit_l_min -15
_diffrn_reflns_number 7862
_diffrn_reflns_theta_full 25.02
_diffrn_reflns_theta_max 25.02
_diffrn_reflns_theta_min 2.00
_diffrn_standards_interval_count 0
_diffrn_standards_interval_time 0
_diffrn_standards_number 0
_exptl_absorpt_coefficient_mu 2.041
_exptl_absorpt_correction_T_max 0.88
_exptl_absorpt_correction_T_min 0.75
_exptl_absorpt_correction_type multi-scan
_exptl_absorpt_process_details '(ABSCOR; Higashi, 1995)'
_exptl_crystal_colour yellow
_exptl_crystal_density_diffrn 1.725
_exptl_crystal_density_method 'not measured'
_exptl_crystal_description block
_exptl_crystal_F_000 816
_exptl_crystal_size_max 0.36
_exptl_crystal_size_mid 0.30
_exptl_crystal_size_min 0.24
_refine_diff_density_max 0.709
_refine_diff_density_min -0.453
_refine_ls_extinction_method none
_refine_ls_goodness_of_fit_ref 1.054
_refine_ls_hydrogen_treatment constr
_refine_ls_matrix_type full
_refine_ls_number_parameters 191
_refine_ls_number_reflns 2735
_refine_ls_number_restraints 0
_refine_ls_restrained_S_all 1.054
_refine_ls_R_factor_all 0.0406
_refine_ls_R_factor_gt 0.0320
_refine_ls_shift/su_max 0.002
_refine_ls_shift/su_mean 0.000
_refine_ls_structure_factor_coef Fsqd
_refine_ls_weighting_details 'calc w=1/[\s^2^(Fo^2^)+(0.0353P)^2^+1.0930P] where P=(Fo^2^+2Fc^2^)/3'
_refine_ls_weighting_scheme calc
_refine_ls_wR_factor_gt 0.0754
_refine_ls_wR_factor_ref 0.0797
_reflns_number_gt 2293
_reflns_number_total 2735
_reflns_threshold_expression I>2sigma(I)
_cod_data_source_file ng2750.cif
_cod_data_source_block I
_cod_original_sg_symbol_H-M 'P 21/n'
_cod_database_code 2225608
_cod_database_fobs_code 2225608

loop_
_symmetry_equiv_pos_as_xyz
'x, y, z'
'-x+1/2, y+1/2, -z+1/2'
'-x, -y, -z'
'x-1/2, -y-1/2, z-1/2'

loop_
_atom_site_type_symbol
_atom_site_label
_atom_site_fract_x
_atom_site_fract_y
_atom_site_fract_z
_atom_site_U_iso_or_equiv
_atom_site_adp_type
_atom_site_calc_flag
_atom_site_refinement_flags
_atom_site_occupancy
_atom_site_disorder_assembly
_atom_site_disorder_group
Zn Zn 0.77894(5) 0.12724(2) 0.64617(2) 0.03260(13) Uani d . 1 . .
Cl Cl1 1.01129(13) 0.21725(6) 0.67179(7) 0.0541(3) Uani d . 1 . .
S S1 0.93933(12) -0.14538(5) 0.65212(7) 0.0433(2) Uani d . 1 . .
S S2 0.56191(12) 0.09881(5) 0.30033(6) 0.0418(2) Uani d . 1 . .
N N1 0.8456(3) 0.00649(15) 0.64140(17) 0.0314(6) Uani d . 1 . .
N N2 0.9835(4) -0.03495(18) 0.8057(2) 0.0483(7) Uani d . 1 . .
H H2A 0.9737 0.0134 0.8305 0.058 Uiso calc R 1 . .
H H2B 1.0326 -0.0740 0.8447 0.058 Uiso calc R 1 . .
N N3 0.6716(3) 0.10813(15) 0.49432(17) 0.0299(5) Uani d . 1 . .
N N4 0.5365(4) 0.22969(16) 0.4215(2) 0.0444(7) Uani d . 1 . .
H H4A 0.5508 0.2545 0.4796 0.053 Uiso calc R 1 . .
H H4B 0.4859 0.2549 0.3670 0.053 Uiso calc R 1 . .
O O1 0.5737(3) 0.15367(14) 0.72007(17) 0.0471(6) Uani d . 1 . .
O O2 0.7729(4) 0.11162(17) 0.8535(2) 0.0630(7) Uani d . 1 . .
O O1W 0.4071(4) 0.29467(17) 0.6138(2) 0.0726(8) Uani d . 1 . .
H H1A 0.2909 0.2835 0.6079 0.087 Uiso d R 1 . .
H H1B 0.4522 0.2592 0.6587 0.087 Uiso d R 1 . .
C C1 0.9224(4) -0.04933(19) 0.7066(2) 0.0351(7) Uani d . 1 . .
C C2 0.8373(4) -0.10659(19) 0.5354(2) 0.0396(8) Uani d . 1 . .
H H2 0.8137 -0.1368 0.4751 0.047 Uiso calc R 1 . .
C C3 0.7965(4) -0.02684(18) 0.5437(2) 0.0316(7) Uani d . 1 . .
C C4 0.7091(4) 0.02855(18) 0.4637(2) 0.0309(7) Uani d . 1 . .
C C5 0.6607(4) 0.0136(2) 0.3637(2) 0.0386(7) Uani d . 1 . .
H H5 0.6782 -0.0363 0.3325 0.046 Uiso calc R 1 . .
C C6 0.5924(4) 0.15275(19) 0.4159(2) 0.0333(7) Uani d . 1 . .
C C7 0.6148(5) 0.1325(2) 0.8138(3) 0.0448(8) Uani d . 1 . .
C C8 0.4511(6) 0.1316(2) 0.8698(3) 0.0541(9) Uani d . 1 . .
H H8 0.3377 0.1509 0.8357 0.065 Uiso calc R 1 . .
C C9 0.4583(6) 0.1061(2) 0.9613(3) 0.0623(11) Uani d . 1 . .
H H9 0.5745 0.0909 0.9963 0.075 Uiso calc R 1 . .
C C10 0.2972(7) 0.0984(3) 1.0172(3) 0.0724(13) Uani d . 1 . .
H H10A 0.3061 0.1397 1.0696 0.109 Uiso calc R 1 . .
H H10B 0.2981 0.0450 1.0479 0.109 Uiso calc R 1 . .
H H10C 0.1834 0.1057 0.9702 0.109 Uiso calc R 1 . .

loop_
_atom_site_aniso_label
_atom_site_aniso_U_11
_atom_site_aniso_U_22
_atom_site_aniso_U_33
_atom_site_aniso_U_12
_atom_site_aniso_U_13
_atom_site_aniso_U_23
Zn 0.0384(2) 0.0298(2) 0.0298(2) -0.00060(15) 0.00584(14) -0.00417(15)
Cl1 0.0597(6) 0.0545(6) 0.0507(5) -0.0236(4) 0.0161(4) -0.0186(4)
S1 0.0460(5) 0.0295(4) 0.0551(5) 0.0035(4) 0.0103(4) 0.0042(4)
S2 0.0460(5) 0.0489(5) 0.0286(4) -0.0057(4) 0.0004(3) -0.0015(4)
N1 0.0353(14) 0.0292(13) 0.0305(13) -0.0011(11) 0.0076(10) 0.0008(11)
N2 0.0629(19) 0.0439(17) 0.0357(15) 0.0110(14) 0.0010(13) 0.0064(13)
N3 0.0316(13) 0.0310(13) 0.0279(12) -0.0041(11) 0.0069(10) -0.0008(10)
N4 0.0572(18) 0.0363(16) 0.0371(15) 0.0029(13) 0.0001(13) 0.0059(12)
O1 0.0528(15) 0.0469(14) 0.0449(14) 0.0028(11) 0.0173(11) -0.0083(11)
O2 0.0653(19) 0.0609(17) 0.0627(17) 0.0061(14) 0.0103(14) -0.0015(14)
O1W 0.0642(18) 0.072(2) 0.084(2) -0.0139(15) 0.0188(15) -0.0228(16)
C1 0.0323(17) 0.0348(17) 0.0397(18) -0.0008(14) 0.0100(13) 0.0035(14)
C2 0.046(2) 0.0319(18) 0.0428(18) -0.0028(14) 0.0115(15) -0.0064(14)
C3 0.0298(16) 0.0315(17) 0.0353(16) -0.0052(13) 0.0110(12) -0.0043(13)
C4 0.0310(16) 0.0304(16) 0.0329(16) -0.0055(13) 0.0098(12) -0.0025(13)
C5 0.0449(19) 0.0372(18) 0.0343(17) -0.0060(15) 0.0081(14) -0.0069(14)
C6 0.0337(17) 0.0347(17) 0.0309(16) -0.0053(13) 0.0038(13) 0.0006(13)
C7 0.056(2) 0.0315(18) 0.050(2) -0.0028(16) 0.0166(17) -0.0093(16)
C8 0.062(2) 0.051(2) 0.051(2) 0.0083(18) 0.0151(18) -0.0034(18)
C9 0.079(3) 0.050(2) 0.062(3) 0.014(2) 0.022(2) 0.002(2)
C10 0.097(3) 0.063(3) 0.069(3) 0.017(2) 0.048(3) 0.011(2)

loop_
_atom_type_symbol
_atom_type_description
_atom_type_scat_dispersion_real
_atom_type_scat_dispersion_imag
_atom_type_scat_source
C C 0.0033 0.0016 'International Tables Vol C Tables 4.2.6.8 and 6.1.1.4'
H H 0.0000 0.0000 'International Tables Vol C Tables 4.2.6.8 and 6.1.1.4'
N N 0.0061 0.0033 'International Tables Vol C Tables 4.2.6.8 and 6.1.1.4'
O O 0.0106 0.0060 'International Tables Vol C Tables 4.2.6.8 and 6.1.1.4'
Cl Cl 0.1484 0.1585 'International Tables Vol C Tables 4.2.6.8 and 6.1.1.4'
Zn Zn 0.2839 1.4301 'International Tables Vol C Tables 4.2.6.8 and 6.1.1.4'
S S 0.1246 0.1234 'International Tables Vol C Tables 4.2.6.8 and 6.1.1.4'

loop_
_geom_angle_atom_site_label_1
_geom_angle_atom_site_label_2
_geom_angle_atom_site_label_3
_geom_angle_site_symmetry_1
_geom_angle_site_symmetry_3
_geom_angle
_geom_angle_publ_flag
O1 Zn N1 . . 115.69(10) ?
O1 Zn N3 . . 108.68(10) ?
N1 Zn N3 . . 83.01(9) ?
O1 Zn Cl1 . . 113.65(7) ?
N1 Zn Cl1 . . 117.66(7) ?
N3 Zn Cl1 . . 114.11(7) ?
C2 S1 C1 . . 89.60(15) ?
C5 S2 C6 . . 89.66(15) ?
C1 N1 C3 . . 111.0(2) ?
C1 N1 Zn . . 136.7(2) ?
C3 N1 Zn . . 112.28(18) ?
C1 N2 H2A . . 120.0 ?
C1 N2 H2B . . 120.0 ?
H2A N2 H2B . . 120.0 ?
C6 N3 C4 . . 111.3(2) ?
C6 N3 Zn . . 137.1(2) ?
C4 N3 Zn . . 111.23(18) ?
C6 N4 H4A . . 120.0 ?
C6 N4 H4B . . 120.0 ?
H4A N4 H4B . . 120.0 ?
C7 O1 Zn . . 110.3(2) ?
H1A O1W H1B . . 100.6 ?
N1 C1 N2 . . 124.2(3) ?
N1 C1 S1 . . 113.6(2) ?
N2 C1 S1 . . 122.1(2) ?
C3 C2 S1 . . 110.6(2) ?
C3 C2 H2 . . 124.7 ?
S1 C2 H2 . . 124.7 ?
C2 C3 N1 . . 115.2(3) ?
C2 C3 C4 . . 128.1(3) ?
N1 C3 C4 . . 116.7(2) ?
C5 C4 N3 . . 115.0(3) ?
C5 C4 C3 . . 128.5(3) ?
N3 C4 C3 . . 116.5(2) ?
C4 C5 S2 . . 111.1(2) ?
C4 C5 H5 . . 124.5 ?
S2 C5 H5 . . 124.5 ?
N3 C6 N4 . . 125.2(3) ?
N3 C6 S2 . . 112.9(2) ?
N4 C6 S2 . . 121.9(2) ?
O2 C7 O1 . . 123.1(3) ?
O2 C7 C8 . . 123.1(3) ?
O1 C7 C8 . . 113.7(3) ?
C9 C8 C7 . . 124.0(4) ?
C9 C8 H8 . . 118.0 ?
C7 C8 H8 . . 118.0 ?
C8 C9 C10 . . 125.8(4) ?
C8 C9 H9 . . 117.1 ?
C10 C9 H9 . . 117.1 ?
C9 C10 H10A . . 109.5 ?
C9 C10 H10B . . 109.5 ?
H10A C10 H10B . . 109.5 ?
C9 C10 H10C . . 109.5 ?
H10A C10 H10C . . 109.5 ?
H10B C10 H10C . . 109.5 ?

loop_
_geom_bond_atom_site_label_1
_geom_bond_atom_site_label_2
_geom_bond_site_symmetry_2
_geom_bond_distance
_geom_bond_publ_flag
Zn O1 . 1.961(2) y
Zn N1 . 2.029(2) y
Zn N3 . 2.060(2) y
Zn Cl1 . 2.2223(9) y
S1 C2 . 1.723(3) ?
S1 C1 . 1.735(3) ?
S2 C5 . 1.718(3) ?
S2 C6 . 1.747(3) ?
N1 C1 . 1.315(4) ?
N1 C3 . 1.395(4) ?
N2 C1 . 1.336(4) ?
N2 H2A . 0.8600 ?
N2 H2B . 0.8600 ?
N3 C6 . 1.321(4) ?
N3 C4 . 1.398(4) ?
N4 C6 . 1.323(4) ?
N4 H4A . 0.8600 ?
N4 H4B . 0.8600 ?
O1 C7 . 1.275(4) ?
O2 C7 . 1.234(4) ?
O1W H1A . 0.8564 ?
O1W H1B . 0.8550 ?
C2 C3 . 1.340(4) ?
C2 H2 . 0.9300 ?
C3 C4 . 1.457(4) ?
C4 C5 . 1.336(4) ?
C5 H5 . 0.9300 ?
C7 C8 . 1.502(5) ?
C8 C9 . 1.273(5) ?
C8 H8 . 0.9300 ?
C9 C10 . 1.490(5) ?
C9 H9 . 0.9300 ?
C10 H10A . 0.9600 ?
C10 H10B . 0.9600 ?
C10 H10C . 0.9600 ?

loop_
_geom_hbond_atom_site_label_D
_geom_hbond_atom_site_label_H
_geom_hbond_atom_site_label_A
_geom_hbond_site_symmetry_A
_geom_hbond_distance_DH
_geom_hbond_distance_HA
_geom_hbond_distance_DA
_geom_hbond_angle_DHA
_geom_hbond_publ_flag
O1W H1A Cl1 1_455 0.86 2.56 3.345(3) 152 y
O1W H1B O1 . 0.86 2.04 2.859(4) 160 y
N2 H2A O2 . 0.86 2.22 2.959(4) 144 y
N2 H2B O1W 2_646 0.86 2.23 3.032(4) 154 y
N4 H4A O1W . 0.86 2.30 3.043(4) 145 y
N4 H4B Cl1 4_565 0.86 2.66 3.393(3) 144 y
